data_4119412
loop_
_publ_author_name
'Govindasamy Jayamurugan'
'Oliver Dumele'
'Jean-Paul Gisselbrecht'
'Corinne Boudon'
'W. Bernd Schweizer'
'Bruno Bernet'
'Fran\,cois Diederich'

_publ_section_title
;
 Expanding the Chemical Structure Space of Opto-Electronic Molecular
 Materials: Unprecedented Push-Pull Chromophores by Reaction of a
 Donor-Substituted Tetracyanofulvene with Electron-Rich Alkynes
;
_journal_name_full 'Journal of the American Chemical Society'
_journal_page_first 3599
_journal_page_last 3606
_journal_paper_doi 10.1021/ja312084s
_journal_volume 135
_journal_year 2013
_chemical_formula_moiety '3(C36 H31 N7, C H Cl3'
_chemical_formula_sum 'C36.33333 H31.33333 Cl N7'
_chemical_formula_weight 601.37
_chemical_name_systematic
; 
 ? 
;
_space_group_IT_number 2
_symmetry_cell_setting triclinic
_symmetry_space_group_name_Hall '-P 1'
_symmetry_space_group_name_H-M 'P -1'
_atom_sites_solution_hydrogens geom
_atom_sites_solution_primary direct
_atom_sites_solution_secondary difmap
_audit_creation_method SHELXL-97
_cell_angle_alpha 80.594(2)
_cell_angle_beta 81.100(3)
_cell_angle_gamma 80.250(2)
_cell_formula_units_Z 6
_cell_length_a 16.0228(11)
_cell_length_b 16.8314(11)
_cell_length_c 17.8423(11)
_cell_measurement_reflns_used 8837
_cell_measurement_temperature 100(2)
_cell_measurement_theta_max 26.48
_cell_measurement_theta_min 2.22
_cell_volume 4638.5(5)
_computing_cell_refinement 'Bruker SAINT'
_computing_data_collection 'Bruker APEX2'
_computing_data_reduction 'Bruker SAINT'
_computing_molecular_graphics 'Platon, Ortep'
_computing_publication_material 'Bruker SHELXTL'
_computing_structure_refinement 'OLEX2 (Dolomanov, 2009), SHELXL-97 (Sheldrick, 2008)'
_computing_structure_solution 'SHELXS-97 (Sheldrick, 2008)'
_diffrn_ambient_temperature 100(2)
_diffrn_measured_fraction_theta_full 0.990
_diffrn_measured_fraction_theta_max 0.990
_diffrn_measurement_device_type 'Bruker APEX-II CCD'
_diffrn_measurement_method '\f and \w scans'
_diffrn_radiation_monochromator graphite
_diffrn_radiation_source 'fine-focus sealed tube'
_diffrn_radiation_type MoK\a
_diffrn_radiation_wavelength 0.71073
_diffrn_reflns_av_R_equivalents 0.0560
_diffrn_reflns_av_sigmaI/netI 0.0867
_diffrn_reflns_limit_h_max 20
_diffrn_reflns_limit_h_min -20
_diffrn_reflns_limit_k_max 21
_diffrn_reflns_limit_k_min -21
_diffrn_reflns_limit_l_max 23
_diffrn_reflns_limit_l_min -23
_diffrn_reflns_number 64273
_diffrn_reflns_theta_full 27.63
_diffrn_reflns_theta_max 27.63
_diffrn_reflns_theta_min 1.30
_exptl_absorpt_coefficient_mu 0.162
_exptl_absorpt_correction_T_max 0.9824
_exptl_absorpt_correction_T_min 0.9621
_exptl_absorpt_correction_type multi-scan
_exptl_absorpt_process_details SADABS
_exptl_crystal_colour black
_exptl_crystal_density_diffrn 1.292
_exptl_crystal_description prism
_exptl_crystal_F_000 1892
_exptl_crystal_size_max 0.24
_exptl_crystal_size_mid 0.12
_exptl_crystal_size_min 0.11
_refine_diff_density_max 0.671
_refine_diff_density_min -0.894
_refine_diff_density_rms 0.069
_refine_ls_extinction_method none
_refine_ls_goodness_of_fit_ref 1.121
_refine_ls_hydrogen_treatment mixed
_refine_ls_matrix_type full
_refine_ls_number_parameters 1559
_refine_ls_number_reflns 21360
_refine_ls_number_restraints 0
_refine_ls_restrained_S_all 1.121
_refine_ls_R_factor_all 0.1230
_refine_ls_R_factor_gt 0.0640
_refine_ls_shift/su_max 0.004
_refine_ls_shift/su_mean 0.000
_refine_ls_structure_factor_coef Fsqd
_refine_ls_weighting_details 'calc w=1/[\s^2^(Fo^2^)+(0.0850P)^2^+0.0000P] where P=(Fo^2^+2Fc^2^)/3'
_refine_ls_weighting_scheme calc
_refine_ls_wR_factor_gt 0.1553
_refine_ls_wR_factor_ref 0.1828
_reflns_number_gt 12681
_reflns_number_total 21360
_reflns_threshold_expression >2sigma(I)
_cod_data_source_file ja312084s_si_002.cif
_cod_data_source_block 5
_cod_database_code 4119412

loop_
_symmetry_equiv_pos_as_xyz
'x, y, z'
'-x, -y, -z'

loop_
_atom_site_label
_atom_site_type_symbol
_atom_site_fract_x
_atom_site_fract_y
_atom_site_fract_z
_atom_site_U_iso_or_equiv
_atom_site_adp_type
_atom_site_occupancy
_atom_site_symmetry_multiplicity
_atom_site_calc_flag
_atom_site_refinement_flags
Cl1 Cl 0.95634(6) 0.44744(6) 0.41907(5) 0.0477(2) Uani 1 1 d .
Cl2 Cl 0.91187(6) 0.41839(6) 0.27564(6) 0.0533(3) Uani 1 1 d .
Cl3 Cl 0.81713(8) 0.36189(8) 0.42150(8) 0.0764(4) Uani 1 1 d .
C44 C 0.9174(2) 0.3796(2) 0.3723(2) 0.0461(9) Uani 1 1 d .
H44 H 0.9609 0.3222 0.3756 0.055 Uiso 1 1 calc R
N9 N 0.05850(16) 1.10120(15) -0.05078(14) 0.0286(6) Uani 1 1 d .
N16 N -0.20463(16) 1.02594(15) 0.26202(15) 0.0313(6) Uani 1 1 d .
N25 N 0.24150(15) 1.48634(14) 0.34236(13) 0.0248(5) Uani 1 1 d .
N30 N 0.03928(16) 1.51872(16) 0.08124(15) 0.0321(6) Uani 1 1 d .
N32 N 0.16198(16) 1.42224(15) -0.13014(14) 0.0275(6) Uani 1 1 d .
N34 N 0.37443(17) 1.30539(16) -0.00555(16) 0.0357(7) Uani 1 1 d .
N41 N 0.49269(16) 0.99100(15) -0.10417(14) 0.0299(6) Uani 1 1 d .
C1 C 0.11811(17) 1.17330(16) 0.04184(15) 0.0186(6) Uani 1 1 d .
C2 C 0.07452(17) 1.18682(15) 0.11315(15) 0.0180(6) Uani 1 1 d .
C3 C 0.10178(17) 1.23731(16) 0.16121(16) 0.0190(6) Uani 1 1 d .
H3 H 0.0863(19) 1.2261(18) 0.2156(18) 0.028(8) Uiso 1 1 d .
C4 C 0.14146(17) 1.30348(16) 0.13972(15) 0.0183(6) Uani 1 1 d .
C5 C 0.16146(17) 1.32929(16) 0.05674(15) 0.0179(6) Uani 1 1 d .
C6 C 0.22260(17) 1.26751(16) 0.01899(15) 0.0201(6) Uani 1 1 d .
C7 C 0.20185(17) 1.19500(16) 0.00901(15) 0.0190(6) Uani 1 1 d .
C8 C 0.08389(17) 1.12970(16) -0.00703(15) 0.0199(6) Uani 1 1 d .
C10 C 0.00164(17) 1.14524(16) 0.15000(14) 0.0169(6) Uani 1 1 d .
C11 C -0.06152(18) 1.18105(16) 0.20297(15) 0.0191(6) Uani 1 1 d .
H11 H -0.0570(16) 1.2354(16) 0.2144(14) 0.014(7) Uiso 1 1 d .
C12 C -0.12835(19) 1.14315(17) 0.24062(16) 0.0210(6) Uani 1 1 d .
H12 H -0.1692(18) 1.1659(17) 0.2742(16) 0.020(8) Uiso 1 1 d .
C13 C -0.13678(18) 1.06392(17) 0.22754(15) 0.0210(6) Uani 1 1 d .
C14 C -0.07277(18) 1.02772(17) 0.17530(15) 0.0203(6) Uani 1 1 d .
H14 H -0.0730(18) 0.9719(19) 0.1685(16) 0.028(8) Uiso 1 1 d .
C15 C -0.00682(19) 1.06713(16) 0.13834(16) 0.0195(6) Uani 1 1 d .
H15 H 0.0293(18) 1.0435(17) 0.1090(16) 0.014(7) Uiso 1 1 d .
C17 C -0.2545(2) 1.0527(2) 0.33095(19) 0.0315(7) Uani 1 1 d .
H17A H -0.216(2) 1.0422(18) 0.3739(18) 0.032(8) Uiso 1 1 d .
H17B H -0.297(2) 1.015(2) 0.344(2) 0.054(11) Uiso 1 1 d .
H17C H -0.278(2) 1.113(2) 0.324(2) 0.052(10) Uiso 1 1 d .
C18 C -0.2068(3) 0.9428(2) 0.2503(3) 0.0567(11) Uani 1 1 d .
H18A H -0.1935 0.9383 0.1892 0.085 Uiso 1 1 calc R
H18B H -0.2698 0.9264 0.2725 0.085 Uiso 1 1 calc R
H18C H -0.1587 0.9015 0.2803 0.085 Uiso 1 1 calc R
C19 C 0.16826(16) 1.34936(15) 0.19282(15) 0.0173(6) Uani 1 1 d .
C20 C 0.14146(19) 1.33730(17) 0.27133(16) 0.0205(6) Uani 1 1 d .
H20 H 0.1063(19) 1.3067(18) 0.2899(16) 0.022(8) Uiso 1 1 d .
C21 C 0.16633(18) 1.38011(17) 0.32122(17) 0.0217(6) Uani 1 1 d .
H21 H 0.1471(18) 1.3689(17) 0.3728(17) 0.022(8) Uiso 1 1 d .
C22 C 0.22020(17) 1.43928(16) 0.29440(16) 0.0201(6) Uani 1 1 d .
C23 C 0.25104(19) 1.44864(17) 0.21619(16) 0.0197(6) Uani 1 1 d .
H23 H 0.288(2) 1.4791(19) 0.1975(17) 0.027(9) Uiso 1 1 d .
C24 C 0.22522(17) 1.40519(16) 0.16748(16) 0.0189(6) Uani 1 1 d .
H24 H 0.2502(18) 1.4134(17) 0.1150(17) 0.022(7) Uiso 1 1 d .
C26 C 0.2987(2) 1.5441(2) 0.3136(2) 0.0309(8) Uani 1 1 d .
H26A H 0.299(2) 1.580(3) 0.349(2) 0.070(13) Uiso 1 1 d .
H26B H 0.276(2) 1.587(2) 0.267(2) 0.042(9) Uiso 1 1 d .
H26C H 0.350(3) 1.520(2) 0.301(2) 0.058(13) Uiso 1 1 d .
C27 C 0.2125(2) 1.4725(2) 0.42411(18) 0.0307(7) Uani 1 1 d .
H27A H 0.146(2) 1.483(2) 0.4329(19) 0.044(10) Uiso 1 1 d .
H27B H 0.2293(19) 1.414(2) 0.4490(17) 0.031(8) Uiso 1 1 d .
H27C H 0.2336(19) 1.5034(19) 0.4470(17) 0.029(8) Uiso 1 1 d .
C28 C 0.13139(17) 1.40054(16) 0.01762(15) 0.0184(6) Uani 1 1 d .
C29 C 0.07950(18) 1.46526(17) 0.05358(15) 0.0215(6) Uani 1 1 d .
C31 C 0.15009(17) 1.41449(16) -0.06508(16) 0.0209(6) Uani 1 1 d .
C33 C 0.30801(19) 1.28650(16) 0.00240(17) 0.0247(6) Uani 1 1 d .
C35 C 0.26623(18) 1.13815(17) -0.03152(16) 0.0222(6) Uani 1 1 d .
C36 C 0.32293(19) 1.16617(18) -0.09500(16) 0.0245(6) Uani 1 1 d .
H36 H 0.3073(17) 1.2210(17) -0.1260(15) 0.019(7) Uiso 1 1 d .
C37 C 0.39454(19) 1.11668(18) -0.12200(17) 0.0258(6) Uani 1 1 d .
H37 H 0.4374(18) 1.1381(17) -0.1686(17) 0.024(8) Uiso 1 1 d .
C38 C 0.41594(19) 1.03630(17) -0.08547(16) 0.0249(6) Uani 1 1 d .
C39 C 0.35394(19) 1.00584(18) -0.02736(16) 0.0238(6) Uani 1 1 d .
H39 H 0.3655(17) 0.9503(18) 0.0018(16) 0.021(7) Uiso 1 1 d .
C40 C 0.28241(19) 1.05583(17) -0.00121(17) 0.0224(6) Uani 1 1 d .
H40 H 0.2464(18) 1.0362(17) 0.0404(16) 0.018(7) Uiso 1 1 d .
C42 C 0.5586(2) 1.0277(2) -0.1564(2) 0.0342(8) Uani 1 1 d .
H42A H 0.571(2) 1.083(2) -0.1423(18) 0.036(9) Uiso 1 1 d .
H42B H 0.544(2) 1.043(2) -0.212(2) 0.044(10) Uiso 1 1 d .
H42C H 0.610(2) 0.989(2) -0.1575(19) 0.042(10) Uiso 1 1 d .
C43 C 0.5114(2) 0.90700(18) -0.0692(2) 0.0279(7) Uani 1 1 d .
H43A H 0.5088(19) 0.8984(19) -0.0121(19) 0.033(9) Uiso 1 1 d .
H43B H 0.571(2) 0.886(2) -0.083(2) 0.053(11) Uiso 1 1 d .
H43C H 0.472(2) 0.870(2) -0.0837(18) 0.039(9) Uiso 1 1 d .
N9A N 0.38113(15) 1.05489(14) 0.51261(14) 0.0252(5) Uani 1 1 d .
N16A N 0.50006(15) 0.68006(14) 0.64576(14) 0.0260(6) Uani 1 1 d .
N25A N 0.02111(16) 0.68252(14) 0.23552(14) 0.0261(6) Uani 1 1 d .
N30A N 0.03181(15) 1.17234(14) 0.36108(13) 0.0245(5) Uani 1 1 d .
N32A N -0.05842(17) 0.94348(16) 0.44617(15) 0.0320(6) Uani 1 1 d .
N34A N 0.20141(16) 1.05434(16) 0.18063(14) 0.0299(6) Uani 1 1 d .
N41A N 0.51895(16) 1.23860(15) 0.18835(14) 0.0287(6) Uani 1 1 d .
C1A C 0.30684(17) 0.98432(16) 0.42756(15) 0.0175(6) Uani 1 1 d .
C2A C 0.29529(17) 0.90368(16) 0.45083(15) 0.0185(6) Uani 1 1 d .
C3A C 0.24388(17) 0.86010(16) 0.41681(15) 0.0194(6) Uani 1 1 d .
H3A H 0.2618(17) 0.8040(17) 0.4233(15) 0.014(7) Uiso 1 1 d .
C4A C 0.17613(17) 0.88870(15) 0.37714(14) 0.0171(6) Uani 1 1 d .
C5A C 0.14938(17) 0.97714(16) 0.36487(14) 0.0175(6) Uani 1 1 d .
C6A C 0.21836(17) 1.02286(15) 0.32383(15) 0.0183(6) Uani 1 1 d .
C7A C 0.28807(17) 1.03208(15) 0.35486(15) 0.0168(6) Uani 1 1 d .
C8A C 0.35057(17) 1.02199(16) 0.47446(15) 0.0199(6) Uani 1 1 d .
C10A C 0.34547(17) 0.85185(15) 0.50773(15) 0.0179(6) Uani 1 1 d .
C11A C 0.43290(18) 0.85434(17) 0.50417(16) 0.0198(6) Uani 1 1 d .
H11A H 0.4573(16) 0.8905(16) 0.4668(15) 0.011(7) Uiso 1 1 d .
C12A C 0.4828(2) 0.79870(17) 0.54973(16) 0.0217(6) Uani 1 1 d .
H12A H 0.537(2) 0.8012(18) 0.5449(17) 0.027(8) Uiso 1 1 d .
C13A C 0.44950(18) 0.73635(16) 0.60146(15) 0.0199(6) Uani 1 1 d .
C14A C 0.36093(19) 0.73464(17) 0.60580(16) 0.0214(6) Uani 1 1 d .
H14A H 0.3319(17) 0.6964(17) 0.6400(15) 0.017(7) Uiso 1 1 d .
C15A C 0.31202(19) 0.79055(16) 0.55962(16) 0.0206(6) Uani 1 1 d .
H15A H 0.2532(18) 0.7900(16) 0.5645(15) 0.015(7) Uiso 1 1 d .
C17A C 0.5915(2) 0.6788(2) 0.6336(2) 0.0279(7) Uani 1 1 d .
H17D H 0.6162(18) 0.6655(17) 0.5854(17) 0.021(8) Uiso 1 1 d .
H17E H 0.6061(19) 0.730(2) 0.6385(16) 0.027(8) Uiso 1 1 d .
H17F H 0.617(2) 0.644(2) 0.6706(19) 0.033(9) Uiso 1 1 d .
C18A C 0.4677(2) 0.6068(2) 0.6858(2) 0.0341(8) Uani 1 1 d .
H18D H 0.448(2) 0.576(2) 0.6551(19) 0.037(9) Uiso 1 1 d .
H18E H 0.510(2) 0.573(2) 0.7108(19) 0.042(10) Uiso 1 1 d .
H18F H 0.417(2) 0.620(2) 0.7205(19) 0.037(9) Uiso 1 1 d .
C19A C 0.13331(16) 0.83595(15) 0.34262(15) 0.0162(5) Uani 1 1 d .
C20A C 0.07716(17) 0.86677(17) 0.28872(15) 0.0194(6) Uani 1 1 d .
H20A H 0.0629(17) 0.9272(18) 0.2719(15) 0.021(7) Uiso 1 1 d .
C21A C 0.03945(18) 0.81767(17) 0.25377(16) 0.0211(6) Uani 1 1 d .
H21A H 0.0029(19) 0.8397(18) 0.2173(17) 0.025(8) Uiso 1 1 d .
C22A C 0.05720(17) 0.73209(16) 0.27026(15) 0.0186(6) Uani 1 1 d .
C23A C 0.11372(18) 0.70053(17) 0.32416(16) 0.0208(6) Uani 1 1 d .
H23A H 0.1262(17) 0.6444(18) 0.3360(15) 0.017(7) Uiso 1 1 d .
C24A C 0.15004(18) 0.75075(17) 0.35916(16) 0.0202(6) Uani 1 1 d .
H24A H 0.1828(19) 0.7272(18) 0.3957(17) 0.026(8) Uiso 1 1 d .
C26A C -0.0422(2) 0.7163(2) 0.1845(2) 0.0332(8) Uani 1 1 d .
H26D H -0.057(2) 0.671(2) 0.158(2) 0.056(11) Uiso 1 1 d .
H26E H -0.0908(19) 0.7481(18) 0.2095(16) 0.023(8) Uiso 1 1 d .
H26F H -0.016(2) 0.753(2) 0.1436(19) 0.039(10) Uiso 1 1 d .
C27A C 0.0409(2) 0.59539(19) 0.2526(2) 0.0282(7) Uani 1 1 d .
H27D H 0.0237(18) 0.5816(17) 0.3006(17) 0.017(8) Uiso 1 1 d .
H27E H 0.1015(19) 0.5808(16) 0.2380(15) 0.017(7) Uiso 1 1 d .
H27F H 0.019(2) 0.569(2) 0.2183(19) 0.040(9) Uiso 1 1 d .
C28A C 0.06981(17) 1.01531(15) 0.38242(15) 0.0175(6) Uani 1 1 d .
C29A C 0.05003(17) 1.10320(17) 0.36921(15) 0.0191(6) Uani 1 1 d .
C31A C -0.00021(19) 0.97387(16) 0.41749(16) 0.0211(6) Uani 1 1 d .
C33A C 0.21080(17) 1.04489(16) 0.24394(16) 0.0202(6) Uani 1 1 d .
C35A C 0.34703(17) 1.08704(16) 0.31444(15) 0.0184(6) Uani 1 1 d .
C36A C 0.43552(18) 1.06826(17) 0.31713(16) 0.0212(6) Uani 1 1 d .
H36A H 0.4606(17) 1.0163(18) 0.3462(16) 0.020(7) Uiso 1 1 d .
C37A C 0.49130(19) 1.11750(17) 0.27633(16) 0.0230(6) Uani 1 1 d .
H37A H 0.554(2) 1.0971(18) 0.2812(16) 0.028(8) Uiso 1 1 d .
C38A C 0.46260(19) 1.18974(16) 0.22990(16) 0.0225(6) Uani 1 1 d .
C39A C 0.37418(19) 1.20958(18) 0.22732(17) 0.0238(6) Uani 1 1 d .
H39A H 0.350(2) 1.258(2) 0.1971(18) 0.035(9) Uiso 1 1 d .
C40A C 0.31871(19) 1.15957(17) 0.26925(16) 0.0216(6) Uani 1 1 d .
H40A H 0.257(2) 1.1743(18) 0.2693(16) 0.027(8) Uiso 1 1 d .
C42A C 0.4872(3) 1.3161(2) 0.1457(2) 0.0378(8) Uani 1 1 d .
H42D H 0.446(2) 1.354(2) 0.178(2) 0.049(11) Uiso 1 1 d .
H42E H 0.534(2) 1.342(2) 0.119(2) 0.046(10) Uiso 1 1 d .
H42F H 0.453(2) 1.312(2) 0.105(2) 0.062(12) Uiso 1 1 d .
C43A C 0.6078(2) 1.2224(2) 0.2002(2) 0.0308(7) Uani 1 1 d .
H43D H 0.6362(19) 1.168(2) 0.1889(17) 0.031(8) Uiso 1 1 d .
H43E H 0.6134(18) 1.2208(17) 0.2564(18) 0.026(8) Uiso 1 1 d .
H43F H 0.638(2) 1.265(2) 0.164(2) 0.046(10) Uiso 1 1 d .
N9B N 0.42911(15) 0.52009(14) 0.12244(13) 0.0247(5) Uani 1 1 d .
N16B N 0.80759(15) 0.34534(14) 0.00549(13) 0.0245(5) Uani 1 1 d .
N25B N 0.84293(15) 0.74464(15) 0.47625(14) 0.0275(6) Uani 1 1 d .
N30B N 0.58976(17) 0.54357(15) 0.50949(15) 0.0316(6) Uani 1 1 d .
N32B N 0.34088(16) 0.65943(14) 0.44427(13) 0.0234(5) Uani 1 1 d .
N34B N 0.42763(17) 0.84044(15) 0.31598(14) 0.0298(6) Uani 1 1 d .
N41B N 0.22412(15) 0.85596(14) 0.02877(13) 0.0237(5) Uani 1 1 d .
C1B C 0.51867(17) 0.59806(16) 0.18561(14) 0.0180(6) Uani 1 1 d .
C2B C 0.60310(17) 0.56675(16) 0.19304(15) 0.0183(6) Uani 1 1 d .
C3B C 0.65377(19) 0.59741(17) 0.23894(16) 0.0204(6) Uani 1 1 d .
H3B H 0.7115(18) 0.5885(16) 0.2219(15) 0.013(7) Uiso 1 1 d .
C4B C 0.62764(17) 0.63478(16) 0.30252(15) 0.0195(6) Uani 1 1 d .
C5B C 0.53668(17) 0.64835(15) 0.33154(14) 0.0173(6) Uani 1 1 d .
C6B C 0.48271(17) 0.69863(16) 0.27627(15) 0.0186(6) Uani 1 1 d .
C7B C 0.47022(16) 0.67310(16) 0.21004(14) 0.0172(6) Uani 1 1 d .
C8B C 0.47061(17) 0.55523(16) 0.14762(15) 0.0188(6) Uani 1 1 d .
C10B C 0.65012(17) 0.50433(15) 0.14678(14) 0.0169(6) Uani 1 1 d .
C11B C 0.71521(17) 0.44589(16) 0.17467(16) 0.0197(6) Uani 1 1 d .
H11B H 0.7270(16) 0.4448(15) 0.2239(15) 0.013(7) Uiso 1 1 d .
C12B C 0.76596(18) 0.39191(16) 0.13018(15) 0.0198(6) Uani 1 1 d .
H12B H 0.8103(16) 0.3506(15) 0.1518(14) 0.010(6) Uiso 1 1 d .
C13B C 0.75534(17) 0.39585(15) 0.05201(15) 0.0189(6) Uani 1 1 d .
C14B C 0.68957(18) 0.45334(16) 0.02479(16) 0.0197(6) Uani 1 1 d .
H14B H 0.6826(19) 0.4611(18) -0.0258(18) 0.031(8) Uiso 1 1 d .
C15B C 0.63852(17) 0.50530(16) 0.07034(15) 0.0178(6) Uani 1 1 d .
H15B H 0.5916(18) 0.5398(16) 0.0507(15) 0.016(7) Uiso 1 1 d .
C17B C 0.8017(2) 0.35925(19) -0.07635(16) 0.0247(7) Uani 1 1 d .
H17G H 0.8345(18) 0.3150(17) -0.1034(15) 0.020(7) Uiso 1 1 d .
H17H H 0.8188(18) 0.4118(18) -0.1013(16) 0.022(7) Uiso 1 1 d .
H17I H 0.749(2) 0.3564(18) -0.0893(17) 0.031(9) Uiso 1 1 d .
C18B C 0.8875(2) 0.3017(2) 0.0287(2) 0.0323(8) Uani 1 1 d .
H18G H 0.880(2) 0.272(2) 0.075(2) 0.036(10) Uiso 1 1 d .
H18H H 0.910(2) 0.267(2) -0.0067(19) 0.037(9) Uiso 1 1 d .
H18I H 0.923(2) 0.342(2) 0.0355(19) 0.042(10) Uiso 1 1 d .
C19B C 0.68577(17) 0.66490(16) 0.34402(15) 0.0202(6) Uani 1 1 d .
C20B C 0.65492(18) 0.72704(17) 0.38901(16) 0.0218(6) Uani 1 1 d .
H20B H 0.5949(17) 0.7513(15) 0.3920(14) 0.012(7) Uiso 1 1 d .
C21B C 0.70684(18) 0.75571(17) 0.42975(17) 0.0226(6) Uani 1 1 d .
H21B H 0.6832(17) 0.7980(17) 0.4522(16) 0.019(7) Uiso 1 1 d .
C22B C 0.79268(18) 0.72254(17) 0.42909(16) 0.0230(6) Uani 1 1 d .
C23B C 0.8248(2) 0.6628(2) 0.38108(18) 0.0312(7) Uani 1 1 d .
H23B H 0.880(2) 0.6388(18) 0.3773(16) 0.025(8) Uiso 1 1 d .
C24B C 0.77234(19) 0.6351(2) 0.34026(18) 0.0299(7) Uani 1 1 d .
H24B H 0.799(2) 0.5986(19) 0.3094(18) 0.033(9) Uiso 1 1 d .
C26B C 0.8055(2) 0.8061(2) 0.5253(2) 0.0305(7) Uani 1 1 d .
H26G H 0.7577(19) 0.7894(16) 0.5567(15) 0.014(7) Uiso 1 1 d .
H26H H 0.848(2) 0.8056(19) 0.5558(18) 0.037(9) Uiso 1 1 d .
H26I H 0.793(2) 0.857(2) 0.493(2) 0.052(11) Uiso 1 1 d .
C27B C 0.9341(2) 0.7323(2) 0.4584(2) 0.0319(8) Uani 1 1 d .
H27G H 0.956(2) 0.681(2) 0.4473(18) 0.038(9) Uiso 1 1 d .
H27H H 0.9586(19) 0.7537(18) 0.4909(17) 0.027(8) Uiso 1 1 d .
H27I H 0.952(3) 0.761(3) 0.404(3) 0.086(15) Uiso 1 1 d .
C28B C 0.50279(17) 0.62475(15) 0.40426(15) 0.0180(6) Uani 1 1 d .
C29B C 0.55237(18) 0.58015(17) 0.46227(16) 0.0218(6) Uani 1 1 d .
C31B C 0.41298(18) 0.64385(16) 0.42788(14) 0.0178(6) Uani 1 1 d .
C33B C 0.44842(18) 0.77790(17) 0.29613(15) 0.0214(6) Uani 1 1 d .
C35B C 0.40636(17) 0.71988(16) 0.16318(15) 0.0182(6) Uani 1 1 d .
C36B C 0.32749(18) 0.75742(16) 0.19655(16) 0.0199(6) Uani 1 1 d .
H36B H 0.3119(16) 0.7470(15) 0.2514(15) 0.009(6) Uiso 1 1 d .
C37B C 0.26804(18) 0.80192(16) 0.15296(15) 0.0201(6) Uani 1 1 d .
H37B H 0.2142(19) 0.8241(17) 0.1777(16) 0.023(8) Uiso 1 1 d .
C38B C 0.28370(18) 0.81152(16) 0.07226(16) 0.0205(6) Uani 1 1 d .
C39B C 0.36191(18) 0.77334(16) 0.03903(16) 0.0194(6) Uani 1 1 d .
H39B H 0.3757(16) 0.7796(15) -0.0122(15) 0.009(6) Uiso 1 1 d .
C40B C 0.42109(19) 0.72852(17) 0.08343(16) 0.0200(6) Uani 1 1 d .
H40B H 0.4717(18) 0.7070(16) 0.0655(15) 0.014(7) Uiso 1 1 d .
C42B C 0.1447(2) 0.8951(2) 0.06410(19) 0.0268(7) Uani 1 1 d .
H42G H 0.1131(18) 0.9284(17) 0.0299(16) 0.018(7) Uiso 1 1 d .
H42H H 0.1517(17) 0.9238(17) 0.1042(16) 0.019(7) Uiso 1 1 d .
H42I H 0.105(2) 0.856(2) 0.099(2) 0.053(11) Uiso 1 1 d .
C43B C 0.2367(2) 0.8572(2) -0.05398(17) 0.0285(7) Uani 1 1 d .
H43G H 0.284(2) 0.8889(19) -0.0784(18) 0.033(9) Uiso 1 1 d .
H43H H 0.183(2) 0.885(2) -0.076(2) 0.051(10) Uiso 1 1 d .
H43I H 0.2525(19) 0.800(2) -0.0660(17) 0.034(8) Uiso 1 1 d .

loop_
_atom_site_aniso_label
_atom_site_aniso_U_11
_atom_site_aniso_U_22
_atom_site_aniso_U_33
_atom_site_aniso_U_23
_atom_site_aniso_U_13
_atom_site_aniso_U_12
Cl1 0.0474(6) 0.0504(5) 0.0456(5) -0.0048(4) -0.0021(4) -0.0135(4)
Cl2 0.0530(6) 0.0557(6) 0.0541(6) -0.0056(5) -0.0153(5) -0.0109(5)
Cl3 0.0629(7) 0.0731(8) 0.0966(9) -0.0141(7) 0.0162(6) -0.0420(6)
C44 0.043(2) 0.039(2) 0.054(2) -0.0014(17) 0.0016(18) -0.0095(17)
N9 0.0321(15) 0.0289(14) 0.0277(13) -0.0106(11) -0.0012(11) -0.0088(12)
N16 0.0308(15) 0.0285(14) 0.0356(15) -0.0096(12) 0.0103(12) -0.0161(12)
N25 0.0276(14) 0.0259(13) 0.0245(13) -0.0088(10) -0.0026(11) -0.0095(11)
N30 0.0302(15) 0.0345(15) 0.0344(14) -0.0159(12) -0.0114(12) 0.0047(12)
N32 0.0272(14) 0.0337(14) 0.0229(13) -0.0044(11) -0.0008(11) -0.0098(11)
N34 0.0252(15) 0.0269(14) 0.0550(18) -0.0130(13) 0.0073(13) -0.0085(12)
N41 0.0289(14) 0.0232(13) 0.0339(14) -0.0063(11) 0.0077(12) -0.0022(11)
C1 0.0200(15) 0.0155(13) 0.0209(14) -0.0036(11) -0.0022(12) -0.0035(11)
C2 0.0186(14) 0.0144(13) 0.0207(14) -0.0021(11) -0.0039(11) -0.0010(11)
C3 0.0202(15) 0.0208(14) 0.0169(14) -0.0044(11) -0.0003(12) -0.0060(12)
C4 0.0158(14) 0.0173(13) 0.0222(14) -0.0049(11) -0.0012(11) -0.0024(11)
C5 0.0170(14) 0.0179(14) 0.0213(14) -0.0050(11) -0.0008(11) -0.0093(11)
C6 0.0196(15) 0.0181(14) 0.0223(14) -0.0037(11) 0.0009(12) -0.0042(11)
C7 0.0225(15) 0.0167(13) 0.0175(13) -0.0016(11) -0.0005(12) -0.0051(11)
C8 0.0218(15) 0.0194(14) 0.0178(13) -0.0039(11) 0.0035(12) -0.0051(12)
C10 0.0187(14) 0.0184(13) 0.0148(13) -0.0029(11) -0.0041(11) -0.0039(11)
C11 0.0236(15) 0.0158(14) 0.0203(14) -0.0052(11) -0.0035(12) -0.0066(12)
C12 0.0211(15) 0.0217(15) 0.0198(14) -0.0073(12) 0.0026(12) -0.0029(12)
C13 0.0212(15) 0.0232(15) 0.0196(14) -0.0031(12) -0.0008(12) -0.0079(12)
C14 0.0245(16) 0.0154(14) 0.0214(14) -0.0037(11) -0.0004(12) -0.0055(12)
C15 0.0213(15) 0.0172(14) 0.0189(14) -0.0061(12) 0.0012(12) 0.0000(12)
C17 0.0261(18) 0.0350(19) 0.0312(18) -0.0064(15) 0.0103(15) -0.0096(16)
C18 0.056(2) 0.035(2) 0.080(3) -0.026(2) 0.034(2) -0.0308(19)
C19 0.0140(13) 0.0158(13) 0.0228(14) -0.0042(11) -0.0018(11) -0.0029(11)
C20 0.0187(15) 0.0188(14) 0.0248(15) -0.0044(12) 0.0037(12) -0.0093(12)
C21 0.0209(15) 0.0231(15) 0.0208(15) -0.0051(12) 0.0023(12) -0.0051(12)
C22 0.0182(14) 0.0151(13) 0.0281(15) -0.0068(12) -0.0038(12) -0.0012(11)
C23 0.0194(15) 0.0145(14) 0.0264(15) -0.0023(12) -0.0041(12) -0.0057(12)
C24 0.0182(14) 0.0172(14) 0.0205(14) -0.0006(11) -0.0022(12) -0.0031(11)
C26 0.032(2) 0.0261(17) 0.0403(19) -0.0150(16) -0.0061(16) -0.0096(15)
C27 0.037(2) 0.0350(19) 0.0260(16) -0.0129(15) -0.0027(15) -0.0131(16)
C28 0.0175(14) 0.0187(14) 0.0211(14) -0.0065(11) -0.0024(11) -0.0055(11)
C29 0.0214(15) 0.0261(15) 0.0184(14) -0.0036(12) -0.0057(12) -0.0039(13)
C31 0.0196(15) 0.0181(14) 0.0270(16) -0.0069(12) -0.0021(12) -0.0061(12)
C33 0.0253(17) 0.0125(14) 0.0345(17) -0.0056(12) 0.0025(13) -0.0016(12)
C35 0.0216(15) 0.0218(15) 0.0235(14) -0.0081(12) 0.0012(12) -0.0032(12)
C36 0.0293(17) 0.0192(15) 0.0243(15) -0.0042(12) 0.0010(13) -0.0047(13)
C37 0.0258(16) 0.0240(15) 0.0261(16) -0.0043(13) 0.0049(13) -0.0064(13)
C38 0.0251(16) 0.0250(15) 0.0260(15) -0.0099(13) 0.0008(13) -0.0054(13)
C39 0.0274(16) 0.0173(15) 0.0259(15) -0.0038(12) 0.0011(13) -0.0042(13)
C40 0.0237(16) 0.0222(15) 0.0228(15) -0.0048(12) 0.0016(13) -0.0106(13)
C42 0.0297(19) 0.0287(18) 0.038(2) -0.0054(15) 0.0126(16) -0.0023(15)
C43 0.0280(18) 0.0187(15) 0.0356(19) -0.0067(13) 0.0013(15) -0.0019(14)
N9A 0.0263(14) 0.0215(12) 0.0293(13) -0.0055(11) -0.0022(11) -0.0076(11)
N16A 0.0252(14) 0.0226(13) 0.0283(13) 0.0042(11) -0.0048(11) -0.0048(11)
N25A 0.0314(14) 0.0195(12) 0.0314(13) -0.0067(11) -0.0078(11) -0.0091(11)
N30A 0.0268(14) 0.0200(13) 0.0278(13) -0.0030(10) -0.0045(11) -0.0060(11)
N32A 0.0296(15) 0.0312(15) 0.0377(15) -0.0105(12) 0.0056(12) -0.0151(12)
N34A 0.0265(14) 0.0346(15) 0.0262(14) -0.0014(11) -0.0033(11) -0.0006(12)
N41A 0.0336(15) 0.0239(13) 0.0304(14) -0.0004(11) 0.0000(12) -0.0169(12)
C1A 0.0175(14) 0.0166(13) 0.0187(13) -0.0036(11) 0.0000(11) -0.0047(11)
C2A 0.0183(14) 0.0178(14) 0.0192(14) -0.0057(11) 0.0006(11) -0.0018(11)
C3A 0.0205(15) 0.0132(14) 0.0239(14) -0.0016(11) -0.0011(12) -0.0030(11)
C4A 0.0195(14) 0.0149(13) 0.0168(13) -0.0019(11) 0.0011(11) -0.0055(11)
C5A 0.0207(15) 0.0183(13) 0.0141(13) -0.0013(11) -0.0026(11) -0.0057(11)
C6A 0.0208(15) 0.0125(13) 0.0203(13) -0.0003(11) -0.0009(12) -0.0028(11)
C7A 0.0169(14) 0.0126(13) 0.0197(13) -0.0032(11) 0.0016(11) -0.0014(11)
C8A 0.0220(15) 0.0145(13) 0.0211(14) -0.0016(11) 0.0008(12) -0.0011(11)
C10A 0.0216(15) 0.0149(13) 0.0185(13) -0.0042(11) -0.0020(11) -0.0050(11)
C11A 0.0230(15) 0.0173(14) 0.0194(14) -0.0011(12) -0.0014(12) -0.0064(12)
C12A 0.0189(16) 0.0222(15) 0.0260(15) -0.0063(12) -0.0031(13) -0.0060(12)
C13A 0.0263(16) 0.0171(14) 0.0170(13) -0.0034(11) -0.0032(12) -0.0040(12)
C14A 0.0243(16) 0.0197(14) 0.0202(14) -0.0002(12) 0.0007(12) -0.0091(13)
C15A 0.0217(16) 0.0187(14) 0.0237(15) -0.0057(12) -0.0030(12) -0.0068(12)
C17A 0.0266(18) 0.0277(17) 0.0290(18) -0.0019(15) -0.0077(15) -0.0009(14)
C18A 0.034(2) 0.0257(18) 0.039(2) 0.0112(16) -0.0074(18) -0.0050(16)
C19A 0.0140(13) 0.0150(13) 0.0197(13) -0.0038(11) 0.0010(11) -0.0041(11)
C20A 0.0205(15) 0.0171(14) 0.0206(14) -0.0025(11) 0.0001(12) -0.0055(12)
C21A 0.0233(16) 0.0209(14) 0.0195(14) -0.0026(12) -0.0034(12) -0.0044(12)
C22A 0.0190(14) 0.0208(14) 0.0165(13) -0.0038(11) 0.0035(11) -0.0086(11)
C23A 0.0207(15) 0.0119(14) 0.0292(15) -0.0036(12) 0.0021(12) -0.0049(12)
C24A 0.0179(15) 0.0194(14) 0.0227(15) -0.0017(12) -0.0005(12) -0.0041(12)
C26A 0.041(2) 0.0274(17) 0.0379(19) -0.0041(16) -0.0159(17) -0.0143(17)
C27A 0.036(2) 0.0239(16) 0.0271(18) -0.0093(14) 0.0017(15) -0.0105(15)
C28A 0.0210(15) 0.0146(13) 0.0180(13) -0.0018(11) -0.0038(11) -0.0046(11)
C29A 0.0174(14) 0.0232(15) 0.0176(13) -0.0031(11) -0.0014(11) -0.0059(12)
C31A 0.0243(16) 0.0147(13) 0.0260(15) -0.0067(12) -0.0034(13) -0.0034(12)
C33A 0.0153(14) 0.0189(14) 0.0251(15) -0.0004(12) -0.0009(12) -0.0032(11)
C35A 0.0189(14) 0.0148(13) 0.0219(14) -0.0050(11) -0.0007(11) -0.0037(11)
C36A 0.0245(16) 0.0186(14) 0.0214(14) -0.0049(12) -0.0014(12) -0.0049(12)
C37A 0.0202(16) 0.0244(15) 0.0255(15) -0.0049(12) -0.0017(13) -0.0058(13)
C38A 0.0309(17) 0.0182(14) 0.0210(14) -0.0044(12) -0.0004(12) -0.0120(13)
C39A 0.0297(17) 0.0175(14) 0.0243(15) 0.0014(12) -0.0052(13) -0.0060(13)
C40A 0.0212(16) 0.0187(14) 0.0253(15) -0.0040(12) -0.0007(12) -0.0057(12)
C42A 0.042(2) 0.0326(19) 0.039(2) 0.0045(16) -0.0021(18) -0.0189(18)
C43A 0.0313(18) 0.0325(19) 0.0309(18) -0.0085(15) 0.0047(14) -0.0152(15)
N9B 0.0222(13) 0.0242(13) 0.0276(13) -0.0018(11) -0.0033(11) -0.0050(11)
N16B 0.0276(14) 0.0239(13) 0.0205(12) -0.0062(10) -0.0029(11) 0.0029(11)
N25B 0.0192(13) 0.0353(14) 0.0322(14) -0.0152(12) -0.0008(11) -0.0084(11)
N30B 0.0338(15) 0.0270(14) 0.0366(15) -0.0019(12) -0.0110(13) -0.0087(12)
N32B 0.0231(14) 0.0210(12) 0.0271(13) -0.0053(10) -0.0022(11) -0.0049(11)
N34B 0.0373(16) 0.0271(14) 0.0243(13) -0.0061(11) -0.0004(12) -0.0038(12)
N41B 0.0249(13) 0.0243(13) 0.0196(12) -0.0018(10) -0.0023(10) 0.0008(11)
C1B 0.0188(14) 0.0192(14) 0.0157(13) -0.0021(11) 0.0012(11) -0.0051(11)
C2B 0.0197(14) 0.0174(13) 0.0173(13) -0.0014(11) 0.0019(11) -0.0063(11)
C3B 0.0163(15) 0.0214(15) 0.0232(14) -0.0041(12) 0.0012(12) -0.0044(12)
C4B 0.0186(14) 0.0167(13) 0.0226(14) -0.0039(11) -0.0018(12) -0.0009(11)
C5B 0.0199(14) 0.0144(13) 0.0198(14) -0.0079(11) -0.0023(11) -0.0041(11)
C6B 0.0184(14) 0.0186(14) 0.0179(13) -0.0025(11) 0.0021(11) -0.0045(11)
C7B 0.0142(13) 0.0189(14) 0.0164(13) -0.0002(11) 0.0063(11) -0.0064(11)
C8B 0.0185(14) 0.0154(13) 0.0207(14) -0.0016(11) -0.0004(12) -0.0005(11)
C10B 0.0168(14) 0.0164(13) 0.0180(13) -0.0023(11) 0.0009(11) -0.0065(11)
C11B 0.0221(15) 0.0214(14) 0.0169(14) -0.0027(11) -0.0018(12) -0.0077(12)
C12B 0.0201(15) 0.0166(14) 0.0223(14) -0.0024(11) -0.0044(12) -0.0004(12)
C13B 0.0221(15) 0.0140(13) 0.0202(13) -0.0026(11) 0.0004(12) -0.0042(11)
C14B 0.0250(16) 0.0197(14) 0.0159(14) -0.0016(11) -0.0034(12) -0.0075(12)
C15B 0.0154(14) 0.0167(13) 0.0210(14) -0.0006(11) -0.0022(12) -0.0038(11)
C17B 0.0316(18) 0.0218(16) 0.0210(15) -0.0072(13) -0.0016(14) -0.0024(14)
C18B 0.0327(19) 0.0302(18) 0.0311(19) -0.0099(16) -0.0039(15) 0.0081(16)
C19B 0.0186(14) 0.0201(14) 0.0235(14) -0.0071(12) -0.0014(12) -0.0048(12)
C20B 0.0141(14) 0.0224(15) 0.0290(15) -0.0065(12) 0.0015(12) -0.0042(12)
C21B 0.0218(15) 0.0185(14) 0.0296(16) -0.0109(13) 0.0003(13) -0.0052(12)
C22B 0.0213(15) 0.0262(15) 0.0237(15) -0.0077(12) 0.0029(12) -0.0112(12)
C23B 0.0170(16) 0.0440(19) 0.0349(18) -0.0201(15) -0.0010(14) 0.0010(14)
C24B 0.0219(16) 0.0380(18) 0.0335(17) -0.0217(15) -0.0007(14) -0.0014(14)
C26B 0.0260(18) 0.0337(19) 0.0369(19) -0.0165(16) -0.0031(16) -0.0088(15)
C27B 0.0186(16) 0.043(2) 0.039(2) -0.0193(17) -0.0024(15) -0.0053(15)
C28B 0.0186(14) 0.0143(13) 0.0229(14) -0.0058(11) -0.0033(12) -0.0041(11)
C29B 0.0229(15) 0.0203(14) 0.0244(15) -0.0054(12) -0.0007(13) -0.0089(12)
C31B 0.0243(16) 0.0144(13) 0.0155(13) -0.0025(11) -0.0019(12) -0.0052(12)
C33B 0.0224(15) 0.0235(15) 0.0166(13) -0.0012(12) -0.0006(12) -0.0023(12)
C35B 0.0197(14) 0.0171(13) 0.0176(13) -0.0014(11) -0.0013(11) -0.0043(11)
C36B 0.0232(15) 0.0192(14) 0.0171(14) -0.0037(11) 0.0004(12) -0.0042(12)
C37B 0.0184(15) 0.0194(14) 0.0206(14) -0.0045(12) 0.0023(12) -0.0004(12)
C38B 0.0222(15) 0.0146(13) 0.0246(14) -0.0002(11) -0.0042(12) -0.0040(11)
C39B 0.0249(16) 0.0197(14) 0.0131(14) -0.0014(11) 0.0015(12) -0.0058(12)
C40B 0.0153(15) 0.0179(14) 0.0257(15) -0.0060(12) 0.0053(12) -0.0039(12)
C42B 0.0252(17) 0.0276(17) 0.0258(16) -0.0051(14) -0.0057(14) 0.0040(14)
C43B 0.0319(19) 0.0288(17) 0.0232(16) -0.0034(13) -0.0059(14) 0.0014(15)

loop_
_atom_type_symbol
_atom_type_description
_atom_type_scat_dispersion_real
_atom_type_scat_dispersion_imag
_atom_type_scat_source
C C 0.0033 0.0016 'International Tables Vol C Tables 4.2.6.8 and 6.1.1.4'
H H 0.0000 0.0000 'International Tables Vol C Tables 4.2.6.8 and 6.1.1.4'
Cl Cl 0.1484 0.1585 'International Tables Vol C Tables 4.2.6.8 and 6.1.1.4'
N N 0.0061 0.0033 'International Tables Vol C Tables 4.2.6.8 and 6.1.1.4'

loop_
_geom_angle_atom_site_label_1
_geom_angle_atom_site_label_2
_geom_angle_atom_site_label_3
_geom_angle
Cl2 C44 Cl3 111.8(2)
Cl2 C44 Cl1 111.1(2)
Cl3 C44 Cl1 107.9(2)
Cl2 C44 H44 108.7
Cl3 C44 H44 108.7
Cl1 C44 H44 108.7
C13 N16 C17 119.4(2)
C13 N16 C18 119.4(3)
C17 N16 C18 116.7(3)
C22 N25 C26 120.3(2)
C22 N25 C27 120.1(2)
C26 N25 C27 119.4(2)
C38 N41 C42 120.0(3)
C38 N41 C43 120.8(3)
C42 N41 C43 119.1(3)
C2 C1 C8 120.8(2)
C2 C1 C7 126.7(2)
C8 C1 C7 112.5(2)
C1 C2 C3 122.9(2)
C1 C2 C10 122.8(2)
C3 C2 C10 114.1(2)
C4 C3 C2 128.7(3)
C4 C3 H3 113.1(18)
C2 C3 H3 117.9(18)
C3 C4 C19 124.7(2)
C3 C4 C5 117.0(2)
C19 C4 C5 118.3(2)
C28 C5 C4 126.2(2)
C28 C5 C6 121.6(2)
C4 C5 C6 112.2(2)
C7 C6 C33 123.1(2)
C7 C6 C5 122.9(2)
C33 C6 C5 113.6(2)
C6 C7 C1 119.7(2)
C6 C7 C35 119.1(2)
C1 C7 C35 121.1(2)
N9 C8 C1 173.6(3)
C15 C10 C11 115.8(3)
C15 C10 C2 123.1(2)
C11 C10 C2 121.0(2)
C12 C11 C10 122.8(2)
C12 C11 H11 118.5(16)
C10 C11 H11 118.6(16)
C11 C12 C13 120.8(3)
C11 C12 H12 123.3(18)
C13 C12 H12 115.9(19)
N16 C13 C14 121.7(2)
N16 C13 C12 122.1(3)
C14 C13 C12 116.2(3)
C15 C14 C13 121.7(3)
C15 C14 H14 119.3(18)
C13 C14 H14 118.9(18)
C14 C15 C10 122.6(3)
C14 C15 H15 118(2)
C10 C15 H15 119(2)
N16 C17 H17A 108.8(17)
N16 C17 H17B 103(2)
H17A C17 H17B 109(3)
N16 C17 H17C 113(2)
H17A C17 H17C 108(3)
H17B C17 H17C 116(3)
N16 C18 H18A 109.5
N16 C18 H18B 109.5
H18A C18 H18B 109.5
N16 C18 H18C 109.5
H18A C18 H18C 109.5
H18B C18 H18C 109.5
C20 C19 C24 116.2(2)
C20 C19 C4 122.2(2)
C24 C19 C4 121.5(2)
C21 C20 C19 122.4(3)
C21 C20 H20 116(2)
C19 C20 H20 121(2)
C20 C21 C22 120.7(3)
C20 C21 H21 118.5(18)
C22 C21 H21 120.8(18)
N25 C22 C23 121.1(3)
N25 C22 C21 121.8(3)
C23 C22 C21 117.1(2)
C24 C23 C22 121.0(3)
C24 C23 H23 117(2)
C22 C23 H23 122(2)
C23 C24 C19 122.4(3)
C23 C24 H24 116.5(17)
C19 C24 H24 121.1(17)
N25 C26 H26A 112(3)
N25 C26 H26B 111.3(18)
H26A C26 H26B 100(3)
N25 C26 H26C 111(3)
H26A C26 H26C 110(3)
H26B C26 H26C 112(3)
N25 C27 H27A 109.1(18)
N25 C27 H27B 113.7(17)
H27A C27 H27B 105(3)
N25 C27 H27C 110(2)
H27A C27 H27C 112(3)
H27B C27 H27C 107(3)
C5 C28 C29 123.1(2)
C5 C28 C31 120.1(2)
C29 C28 C31 116.9(2)
N30 C29 C28 178.1(3)
N32 C31 C28 176.1(3)
N34 C33 C6 174.0(3)
C40 C35 C36 117.0(3)
C40 C35 C7 120.8(3)
C36 C35 C7 121.4(3)
C37 C36 C35 121.4(3)
C37 C36 H36 118.1(16)
C35 C36 H36 119.9(16)
C36 C37 C38 121.2(3)
C36 C37 H37 121.2(16)
C38 C37 H37 117.5(15)
N41 C38 C37 121.7(3)
N41 C38 C39 121.6(3)
C37 C38 C39 116.7(3)
C40 C39 C38 120.9(3)
C40 C39 H39 117.4(16)
C38 C39 H39 120.9(16)
C39 C40 C35 121.9(3)
C39 C40 H40 119.3(17)
C35 C40 H40 118.5(17)
N41 C42 H42A 114.5(17)
N41 C42 H42B 112.9(19)
H42A C42 H42B 104(3)
N41 C42 H42C 108(2)
H42A C42 H42C 109(3)
H42B C42 H42C 108(3)
N41 C43 H43A 115.4(18)
N41 C43 H43B 110(2)
H43A C43 H43B 100(3)
N41 C43 H43C 112.3(17)
H43A C43 H43C 108(3)
H43B C43 H43C 111(3)
C13A N16A C17A 119.7(3)
C13A N16A C18A 119.6(3)
C17A N16A C18A 117.6(3)
C22A N25A C27A 120.6(2)
C22A N25A C26A 120.7(2)
C27A N25A C26A 118.6(2)
C38A N41A C43A 119.9(3)
C38A N41A C42A 120.0(3)
C43A N41A C42A 118.7(3)
C2A C1A C8A 118.1(2)
C2A C1A C7A 125.4(2)
C8A C1A C7A 116.1(2)
C1A C2A C3A 125.2(2)
C1A C2A C10A 120.5(2)
C3A C2A C10A 113.8(2)
C4A C3A C2A 130.0(2)
C4A C3A H3A 117.3(16)
C2A C3A H3A 112.7(16)
C3A C4A C5A 117.4(2)
C3A C4A C19A 123.1(2)
C5A C4A C19A 119.3(2)
C28A C5A C4A 125.4(2)
C28A C5A C6A 121.1(2)
C4A C5A C6A 113.3(2)
C7A C6A C33A 122.9(3)
C7A C6A C5A 124.4(2)
C33A C6A C5A 112.0(2)
C6A C7A C1A 120.1(2)
C6A C7A C35A 120.9(2)
C1A C7A C35A 119.0(2)
N9A C8A C1A 176.1(3)
C15A C10A C11A 116.8(2)
C15A C10A C2A 121.8(2)
C11A C10A C2A 120.7(2)
C12A C11A C10A 121.3(3)
C12A C11A H11A 120.2(16)
C10A C11A H11A 118.2(16)
C11A C12A C13A 122.0(3)
C11A C12A H12A 119(2)
C13A C12A H12A 119(2)
N16A C13A C12A 121.7(3)
N16A C13A C14A 121.7(3)
C12A C13A C14A 116.6(2)
C15A C14A C13A 120.6(3)
C15A C14A H14A 116.0(16)
C13A C14A H14A 123.4(16)
C14A C15A C10A 122.6(3)
C14A C15A H15A 119.7(17)
C10A C15A H15A 117.7(17)
N16A C17A H17D 112.5(17)
N16A C17A H17E 111.3(18)
H17D C17A H17E 108(3)
N16A C17A H17F 111(2)
H17D C17A H17F 110(3)
H17E C17A H17F 103(3)
N16A C18A H18D 116(2)
N16A C18A H18E 111(2)
H18D C18A H18E 107(3)
N16A C18A H18F 111(2)
H18D C18A H18F 101(3)
H18E C18A H18F 112(3)
C20A C19A C24A 115.9(2)
C20A C19A C4A 122.4(2)
C24A C19A C4A 121.6(2)
C21A C20A C19A 122.8(3)
C21A C20A H20A 115.6(15)
C19A C20A H20A 121.5(15)
C20A C21A C22A 120.8(3)
C20A C21A H21A 121.2(18)
C22A C21A H21A 117.9(18)
N25A C22A C23A 121.6(2)
N25A C22A C21A 121.6(2)
C23A C22A C21A 116.8(2)
C24A C23A C22A 121.5(3)
C24A C23A H23A 120.3(16)
C22A C23A H23A 118.2(16)
C23A C24A C19A 122.1(3)
C23A C24A H24A 117.6(19)
C19A C24A H24A 120.2(19)
N25A C26A H26D 110.2(19)
N25A C26A H26E 112.0(17)
H26D C26A H26E 114(3)
N25A C26A H26F 107.6(19)
H26D C26A H26F 106(3)
H26E C26A H26F 106(3)
N25A C27A H27D 108.0(19)
N25A C27A H27E 107.5(17)
H27D C27A H27E 115(3)
N25A C27A H27F 111(2)
H27D C27A H27F 115(3)
H27E C27A H27F 100(2)
C5A C28A C31A 123.5(2)
C5A C28A C29A 121.3(2)
C31A C28A C29A 115.2(2)
N30A C29A C28A 177.3(3)
N32A C31A C28A 177.3(3)
N34A C33A C6A 172.3(3)
C40A C35A C36A 116.6(3)
C40A C35A C7A 121.7(2)
C36A C35A C7A 121.6(2)
C37A C36A C35A 121.8(3)
C37A C36A H36A 117.0(16)
C35A C36A H36A 121.0(16)
C36A C37A C38A 121.4(3)
C36A C37A H37A 115.2(17)
C38A C37A H37A 123.4(17)
N41A C38A C37A 121.2(3)
N41A C38A C39A 121.4(3)
C37A C38A C39A 117.4(3)
C40A C39A C38A 120.6(3)
C40A C39A H39A 117(2)
C38A C39A H39A 122(2)
C39A C40A C35A 122.3(3)
C39A C40A H40A 120.9(18)
C35A C40A H40A 116.8(18)
N41A C42A H42D 114(2)
N41A C42A H42E 110(2)
H42D C42A H42E 111(3)
N41A C42A H42F 115(2)
H42D C42A H42F 101(3)
H42E C42A H42F 104(3)
N41A C43A H43D 113.1(18)
N41A C43A H43E 110.6(17)
H43D C43A H43E 104(2)
N41A C43A H43F 107.1(19)
H43D C43A H43F 108(3)
H43E C43A H43F 114(2)
C13B N16B C18B 120.0(2)
C13B N16B C17B 119.2(2)
C18B N16B C17B 116.5(3)
C22B N25B C27B 120.2(2)
C22B N25B C26B 118.8(2)
C27B N25B C26B 117.1(2)
C38B N41B C42B 120.8(2)
C38B N41B C43B 120.2(2)
C42B N41B C43B 118.7(2)
C2B C1B C8B 118.8(2)
C2B C1B C7B 127.6(2)
C8B C1B C7B 113.5(2)
C1B C2B C3B 123.7(2)
C1B C2B C10B 120.8(2)
C3B C2B C10B 115.1(2)
C4B C3B C2B 128.9(3)
C4B C3B H3B 118.2(16)
C2B C3B H3B 112.9(16)
C3B C4B C5B 119.4(2)
C3B C4B C19B 123.9(3)
C5B C4B C19B 116.8(2)
C28B C5B C4B 124.9(2)
C28B C5B C6B 120.6(2)
C4B C5B C6B 114.3(2)
C7B C6B C33B 123.3(2)
C7B C6B C5B 122.9(2)
C33B C6B C5B 113.7(2)
C6B C7B C1B 121.1(2)
C6B C7B C35B 120.5(2)
C1B C7B C35B 118.4(2)
N9B C8B C1B 175.1(3)
C11B C10B C15B 116.3(2)
C11B C10B C2B 121.2(2)
C15B C10B C2B 122.2(2)
C12B C11B C10B 122.6(2)
C12B C11B H11B 118.1(16)
C10B C11B H11B 119.2(16)
C11B C12B C13B 120.3(3)
C11B C12B H12B 120.7(14)
C13B C12B H12B 119.0(14)
N16B C13B C14B 121.6(2)
N16B C13B C12B 121.5(2)
C14B C13B C12B 116.9(2)
C15B C14B C13B 122.0(2)
C15B C14B H14B 117.4(19)
C13B C14B H14B 120.4(19)
C14B C15B C10B 121.9(3)
C14B C15B H15B 118.7(16)
C10B C15B H15B 119.2(16)
N16B C17B H17G 113.1(15)
N16B C17B H17H 112.3(16)
H17G C17B H17H 110(2)
N16B C17B H17I 115(2)
H17G C17B H17I 97(2)
H17H C17B H17I 108(3)
N16B C18B H18G 112(2)
N16B C18B H18H 107.4(19)
H18G C18B H18H 109(3)
N16B C18B H18I 108.4(19)
H18G C18B H18I 104(3)
H18H C18B H18I 116(3)
C24B C19B C20B 116.8(2)
C24B C19B C4B 122.9(2)
C20B C19B C4B 120.3(2)
C21B C20B C19B 122.0(3)
C21B C20B H20B 118.2(15)
C19B C20B H20B 119.8(15)
C20B C21B C22B 121.0(3)
C20B C21B H21B 115.3(18)
C22B C21B H21B 123.6(18)
N25B C22B C21B 121.3(2)
N25B C22B C23B 121.5(3)
C21B C22B C23B 117.1(2)
C24B C23B C22B 121.2(3)
C24B C23B H23B 116.7(18)
C22B C23B H23B 122.0(18)
C23B C24B C19B 121.7(3)
C23B C24B H24B 114.7(19)
C19B C24B H24B 123.5(19)
N25B C26B H26G 109.4(17)
N25B C26B H26H 103(2)
H26G C26B H26H 108(3)
N25B C26B H26I 108(2)
H26G C26B H26I 114(3)
H26H C26B H26I 113(3)
N25B C27B H27G 113(2)
N25B C27B H27H 111.0(19)
H27G C27B H27H 119(3)
N25B C27B H27I 110(2)
H27G C27B H27I 95(3)
H27H C27B H27I 107(3)
C5B C28B C31B 120.6(2)
C5B C28B C29B 123.5(2)
C31B C28B C29B 115.9(2)
N30B C29B C28B 177.9(3)
N32B C31B C28B 177.8(3)
N34B C33B C6B 173.3(3)
C40B C35B C36B 117.1(2)
C40B C35B C7B 121.3(2)
C36B C35B C7B 121.5(2)
C37B C36B C35B 121.7(3)
C37B C36B H36B 118.4(15)
C35B C36B H36B 119.5(15)
C36B C37B C38B 121.0(3)
C36B C37B H37B 119.1(17)
C38B C37B H37B 119.8(17)
N41B C38B C39B 121.8(2)
N41B C38B C37B 120.9(2)
C39B C38B C37B 117.3(2)
C40B C39B C38B 121.2(3)
C40B C39B H39B 118.3(16)
C38B C39B H39B 120.5(16)
C39B C40B C35B 121.7(3)
C39B C40B H40B 124.4(18)
C35B C40B H40B 113.7(18)
N41B C42B H42G 113.2(17)
N41B C42B H42H 112.9(17)
H42G C42B H42H 110(2)
N41B C42B H42I 115.3(19)
H42G C42B H42I 108(3)
H42H C42B H42I 96(2)
N41B C43B H43G 110.5(17)
N41B C43B H43H 110(2)
H43G C43B H43H 107(3)
N41B C43B H43I 109.2(17)
H43G C43B H43I 109(3)
H43H C43B H43I 112(3)

loop_
_geom_bond_atom_site_label_1
_geom_bond_atom_site_label_2
_geom_bond_distance
Cl1 C44 1.761(4)
Cl2 C44 1.751(4)
Cl3 C44 1.756(4)
C44 H44 1.0900
N9 C8 1.136(3)
N16 C13 1.367(4)
N16 C17 1.452(4)
N16 C18 1.455(4)
N25 C22 1.371(3)
N25 C26 1.429(4)
N25 C27 1.454(4)
N30 C29 1.148(3)
N32 C31 1.137(3)
N34 C33 1.143(4)
N41 C38 1.358(4)
N41 C42 1.447(4)
N41 C43 1.451(4)
C1 C2 1.387(4)
C1 C8 1.447(3)
C1 C7 1.459(4)
C2 C3 1.459(3)
C2 C10 1.475(4)
C3 C4 1.348(4)
C3 H3 0.96(3)
C4 C19 1.468(3)
C4 C5 1.474(4)
C5 C28 1.339(4)
C5 C6 1.475(4)
C6 C7 1.363(4)
C6 C33 1.433(4)
C7 C35 1.471(4)
C10 C15 1.396(4)
C10 C11 1.402(4)
C11 C12 1.369(4)
C11 H11 0.99(3)
C12 C13 1.423(4)
C12 H12 0.90(3)
C13 C14 1.404(4)
C14 C15 1.368(4)
C14 H14 0.97(3)
C15 H15 0.82(3)
C17 H17A 1.03(3)
C17 H17B 0.98(4)
C17 H17C 1.01(4)
C18 H18A 1.0899
C18 H18B 1.0899
C18 H18C 1.0899
C19 C20 1.392(4)
C19 C24 1.394(4)
C20 C21 1.374(4)
C20 H20 0.82(3)
C21 C22 1.405(4)
C21 H21 0.92(3)
C22 C23 1.399(4)
C23 C24 1.372(4)
C23 H23 0.84(3)
C24 H24 0.96(3)
C26 H26A 0.95(4)
C26 H26B 1.08(3)
C26 H26C 0.87(4)
C27 H27A 1.04(4)
C27 H27B 1.02(3)
C27 H27C 0.85(3)
C28 C29 1.431(4)
C28 C31 1.448(4)
C35 C40 1.399(4)
C35 C36 1.408(4)
C36 C37 1.371(4)
C36 H36 1.01(3)
C37 C38 1.413(4)
C37 H37 1.05(3)
C38 C39 1.416(4)
C39 C40 1.370(4)
C39 H39 1.00(3)
C40 H40 0.92(3)
C42 H42A 1.06(3)
C42 H42B 1.03(3)
C42 H42C 0.96(3)
C43 H43A 1.00(3)
C43 H43B 0.96(4)
C43 H43C 1.05(3)
N9A C8A 1.152(3)
N16A C13A 1.368(3)
N16A C17A 1.445(4)
N16A C18A 1.453(4)
N25A C22A 1.363(3)
N25A C27A 1.439(4)
N25A C26A 1.451(4)
N30A C29A 1.142(3)
N32A C31A 1.150(4)
N34A C33A 1.144(3)
N41A C38A 1.373(4)
N41A C43A 1.445(4)
N41A C42A 1.453(4)
C1A C2A 1.388(4)
C1A C8A 1.449(4)
C1A C7A 1.455(4)
C2A C3A 1.446(4)
C2A C10A 1.471(4)
C3A C4A 1.364(4)
C3A H3A 0.93(3)
C4A C5A 1.468(4)
C4A C19A 1.468(3)
C5A C28A 1.342(4)
C5A C6A 1.484(4)
C6A C7A 1.362(4)
C6A C33A 1.432(4)
C7A C35A 1.461(4)
C10A C15A 1.389(4)
C10A C11A 1.400(4)
C11A C12A 1.370(4)
C11A H11A 0.91(3)
C12A C13A 1.399(4)
C12A H12A 0.87(3)
C13A C14A 1.414(4)
C14A C15A 1.369(4)
C14A H14A 0.94(3)
C15A H15A 0.93(3)
C17A H17D 0.93(3)
C17A H17E 0.96(3)
C17A H17F 0.91(3)
C18A H18D 0.94(3)
C18A H18E 0.93(4)
C18A H18F 0.96(4)
C19A C20A 1.396(4)
C19A C24A 1.404(4)
C20A C21A 1.375(4)
C20A H20A 1.01(3)
C21A C22A 1.411(4)
C21A H21A 0.93(3)
C22A C23A 1.402(4)
C23A C24A 1.376(4)
C23A H23A 0.93(3)
C24A H24A 0.90(3)
C26A H26D 1.03(4)
C26A H26E 0.96(3)
C26A H26F 0.97(4)
C27A H27D 0.86(3)
C27A H27E 0.96(3)
C27A H27F 0.95(3)
C28A C31A 1.429(4)
C28A C29A 1.447(4)
C35A C40A 1.396(4)
C35A C36A 1.406(4)
C36A C37A 1.367(4)
C36A H36A 1.00(3)
C37A C38A 1.406(4)
C37A H37A 1.02(3)
C38A C39A 1.406(4)
C39A C40A 1.378(4)
C39A H39A 0.95(3)
C40A H40A 0.99(3)
C42A H42D 1.01(4)
C42A H42E 0.95(4)
C42A H42F 0.99(4)
C43A H43D 0.98(3)
C43A H43E 1.02(3)
C43A H43F 1.02(4)
N9B C8B 1.143(3)
N16B C13B 1.374(3)
N16B C18B 1.447(4)
N16B C17B 1.456(4)
N25B C22B 1.381(3)
N25B C27B 1.433(4)
N25B C26B 1.456(4)
N30B C29B 1.145(3)
N32B C31B 1.143(3)
N34B C33B 1.145(3)
N41B C38B 1.368(3)
N41B C42B 1.433(4)
N41B C43B 1.456(4)
C1B C2B 1.384(4)
C1B C8B 1.443(4)
C1B C7B 1.460(4)
C2B C3B 1.443(4)
C2B C10B 1.475(4)
C3B C4B 1.362(4)
C3B H3B 0.92(3)
C4B C5B 1.462(4)
C4B C19B 1.473(4)
C5B C28B 1.350(4)
C5B C6B 1.476(4)
C6B C7B 1.375(3)
C6B C33B 1.433(4)
C7B C35B 1.464(4)
C10B C11B 1.399(4)
C10B C15B 1.402(4)
C11B C12B 1.379(4)
C11B H11B 0.92(3)
C12B C13B 1.421(4)
C12B H12B 0.98(3)
C13B C14B 1.394(4)
C14B C15B 1.371(4)
C14B H14B 0.91(3)
C15B H15B 0.95(3)
C17B H17G 0.99(3)
C17B H17H 0.98(3)
C17B H17I 0.92(3)
C18B H18G 0.90(4)
C18B H18H 0.92(3)
C18B H18I 1.00(4)
C19B C24B 1.388(4)
C19B C20B 1.400(4)
C20B C21B 1.375(4)
C20B H20B 0.98(3)
C21B C22B 1.393(4)
C21B H21B 0.87(3)
C22B C23B 1.407(4)
C23B C24B 1.375(4)
C23B H23B 0.91(3)
C24B H24B 0.90(3)
C26B H26G 0.93(3)
C26B H26H 0.93(3)
C26B H26I 0.96(4)
C27B H27G 0.91(3)
C27B H27H 0.90(3)
C27B H27I 1.04(5)
C28B C31B 1.432(4)
C28B C29B 1.437(4)
C35B C40B 1.394(4)
C35B C36B 1.404(4)
C36B C37B 1.368(4)
C36B H36B 0.97(3)
C37B C38B 1.410(4)
C37B H37B 0.95(3)
C38B C39B 1.399(4)
C39B C40B 1.375(4)
C39B H39B 0.90(3)
C40B H40B 0.86(3)
C42B H42G 0.91(3)
C42B H42H 0.96(3)
C42B H42I 1.06(4)
C43B H43G 1.01(3)
C43B H43H 1.01(4)
C43B H43I 1.01(3)

loop_
_geom_torsion_atom_site_label_1
_geom_torsion_atom_site_label_2
_geom_torsion_atom_site_label_3
_geom_torsion_atom_site_label_4
_geom_torsion
C8 C1 C2 C3 -173.6(2)
C7 C1 C2 C3 10.1(4)
C8 C1 C2 C10 12.4(4)
C7 C1 C2 C10 -163.9(2)
C1 C2 C3 C4 32.2(4)
C10 C2 C3 C4 -153.3(3)
C2 C3 C4 C19 -178.5(3)
C2 C3 C4 C5 -0.6(4)
C3 C4 C5 C28 118.0(3)
C19 C4 C5 C28 -63.9(4)
C3 C4 C5 C6 -63.7(3)
C19 C4 C5 C6 114.3(3)
C28 C5 C6 C7 -111.3(3)
C4 C5 C6 C7 70.3(3)
C28 C5 C6 C33 75.9(3)
C4 C5 C6 C33 -102.5(3)
C33 C6 C7 C1 167.1(3)
C5 C6 C7 C1 -5.0(4)
C33 C6 C7 C35 -9.8(4)
C5 C6 C7 C35 178.1(2)
C2 C1 C7 C6 -40.2(4)
C8 C1 C7 C6 143.3(3)
C2 C1 C7 C35 136.7(3)
C8 C1 C7 C35 -39.8(3)
C2 C1 C8 N9 132(3)
C7 C1 C8 N9 -52(3)
C1 C2 C10 C15 30.3(4)
C3 C2 C10 C15 -144.2(3)
C1 C2 C10 C11 -153.4(3)
C3 C2 C10 C11 32.1(3)
C15 C10 C11 C12 -0.8(4)
C2 C10 C11 C12 -177.4(2)
C10 C11 C12 C13 0.1(4)
C17 N16 C13 C14 161.7(3)
C18 N16 C13 C14 6.0(4)
C17 N16 C13 C12 -20.3(4)
C18 N16 C13 C12 -176.0(3)
C11 C12 C13 N16 -177.4(3)
C11 C12 C13 C14 0.8(4)
N16 C13 C14 C15 177.2(3)
C12 C13 C14 C15 -0.9(4)
C13 C14 C15 C10 0.2(4)
C11 C10 C15 C14 0.7(4)
C2 C10 C15 C14 177.1(2)
C3 C4 C19 C20 -11.8(4)
C5 C4 C19 C20 170.3(2)
C3 C4 C19 C24 165.4(3)
C5 C4 C19 C24 -12.5(4)
C24 C19 C20 C21 2.7(4)
C4 C19 C20 C21 -180.0(3)
C19 C20 C21 C22 0.5(4)
C26 N25 C22 C23 -2.5(4)
C27 N25 C22 C23 -176.6(3)
C26 N25 C22 C21 177.9(3)
C27 N25 C22 C21 3.8(4)
C20 C21 C22 N25 175.8(3)
C20 C21 C22 C23 -3.8(4)
N25 C22 C23 C24 -175.7(2)
C21 C22 C23 C24 3.9(4)
C22 C23 C24 C19 -0.7(4)
C20 C19 C24 C23 -2.6(4)
C4 C19 C24 C23 -180.0(2)
C4 C5 C28 C29 5.2(4)
C6 C5 C28 C29 -173.0(2)
C4 C5 C28 C31 -174.0(2)
C6 C5 C28 C31 7.8(4)
C5 C28 C29 N30 133(9)
C31 C28 C29 N30 -48(9)
C5 C28 C31 N32 68(5)
C29 C28 C31 N32 -112(5)
C7 C6 C33 N34 -145(3)
C5 C6 C33 N34 27(3)
C6 C7 C35 C40 131.9(3)
C1 C7 C35 C40 -45.0(4)
C6 C7 C35 C36 -37.8(4)
C1 C7 C35 C36 145.3(3)
C40 C35 C36 C37 -5.1(4)
C7 C35 C36 C37 165.0(3)
C35 C36 C37 C38 -2.2(4)
C42 N41 C38 C37 7.1(4)
C43 N41 C38 C37 -176.3(3)
C42 N41 C38 C39 -171.7(3)
C43 N41 C38 C39 4.9(4)
C36 C37 C38 N41 -169.8(3)
C36 C37 C38 C39 9.0(4)
N41 C38 C39 C40 170.2(3)
C37 C38 C39 C40 -8.7(4)
C38 C39 C40 C35 1.5(4)
C36 C35 C40 C39 5.5(4)
C7 C35 C40 C39 -164.7(3)
C8A C1A C2A C3A 171.5(3)
C7A C1A C2A C3A -16.4(4)
C8A C1A C2A C10A -16.6(4)
C7A C1A C2A C10A 155.4(3)
C1A C2A C3A C4A -24.9(5)
C10A C2A C3A C4A 162.8(3)
C2A C3A C4A C5A 0.7(4)
C2A C3A C4A C19A 176.7(3)
C3A C4A C5A C28A -127.1(3)
C19A C4A C5A C28A 56.8(4)
C3A C4A C5A C6A 58.0(3)
C19A C4A C5A C6A -118.2(3)
C28A C5A C6A C7A 113.7(3)
C4A C5A C6A C7A -71.1(3)
C28A C5A C6A C33A -76.0(3)
C4A C5A C6A C33A 99.2(3)
C33A C6A C7A C1A -158.2(2)
C5A C6A C7A C1A 11.1(4)
C33A C6A C7A C35A 19.1(4)
C5A C6A C7A C35A -171.6(2)
C2A C1A C7A C6A 37.6(4)
C8A C1A C7A C6A -150.2(2)
C2A C1A C7A C35A -139.7(3)
C8A C1A C7A C35A 32.5(3)
C2A C1A C8A N9A -115(4)
C7A C1A C8A N9A 72(5)
C1A C2A C10A C15A 147.2(3)
C3A C2A C10A C15A -40.0(3)
C1A C2A C10A C11A -42.4(4)
C3A C2A C10A C11A 130.3(3)
C15A C10A C11A C12A 0.1(4)
C2A C10A C11A C12A -170.7(2)
C10A C11A C12A C13A 0.6(4)
C17A N16A C13A C12A -6.8(4)
C18A N16A C13A C12A -166.6(3)
C17A N16A C13A C14A 173.4(3)
C18A N16A C13A C14A 13.6(4)
C11A C12A C13A N16A 178.7(3)
C11A C12A C13A C14A -1.5(4)
N16A C13A C14A C15A -178.5(2)
C12A C13A C14A C15A 1.7(4)
C13A C14A C15A C10A -1.1(4)
C11A C10A C15A C14A 0.1(4)
C2A C10A C15A C14A 170.8(2)
C3A C4A C19A C20A -165.7(3)
C5A C4A C19A C20A 10.2(4)
C3A C4A C19A C24A 11.0(4)
C5A C4A C19A C24A -173.1(2)
C24A C19A C20A C21A 0.5(4)
C4A C19A C20A C21A 177.3(3)
C19A C20A C21A C22A -1.0(4)
C27A N25A C22A C23A -0.8(4)
C26A N25A C22A C23A 175.2(3)
C27A N25A C22A C21A 179.3(3)
C26A N25A C22A C21A -4.8(4)
C20A C21A C22A N25A -179.3(3)
C20A C21A C22A C23A 0.8(4)
N25A C22A C23A C24A -180.0(3)
C21A C22A C23A C24A 0.0(4)
C22A C23A C24A C19A -0.5(4)
C20A C19A C24A C23A 0.3(4)
C4A C19A C24A C23A -176.5(3)
C4A C5A C28A C31A 1.3(4)
C6A C5A C28A C31A 175.9(2)
C4A C5A C28A C29A 179.0(2)
C6A C5A C28A C29A -6.4(4)
C5A C28A C29A N30A -153(6)
C31A C28A C29A N30A 24(6)
C5A C28A C31A N32A 169(6)
C29A C28A C31A N32A -9(6)
C7A C6A C33A N34A 136(2)
C5A C6A C33A N34A -35(2)
C6A C7A C35A C40A 34.4(4)
C1A C7A C35A C40A -148.3(2)
C6A C7A C35A C36A -143.5(3)
C1A C7A C35A C36A 33.8(4)
C40A C35A C36A C37A -1.4(4)
C7A C35A C36A C37A 176.6(2)
C35A C36A C37A C38A 0.3(4)
C43A N41A C38A C37A -8.8(4)
C42A N41A C38A C37A -175.1(3)
C43A N41A C38A C39A 171.6(3)
C42A N41A C38A C39A 5.4(4)
C36A C37A C38A N41A -179.3(2)
C36A C37A C38A C39A 0.3(4)
N41A C38A C39A C40A 179.8(3)
C37A C38A C39A C40A 0.2(4)
C38A C39A C40A C35A -1.3(4)
C36A C35A C40A C39A 1.9(4)
C7A C35A C40A C39A -176.2(2)
C8B C1B C2B C3B -170.9(3)
C7B C1B C2B C3B 11.1(4)
C8B C1B C2B C10B 15.8(4)
C7B C1B C2B C10B -162.2(3)
C1B C2B C3B C4B 28.0(5)
C10B C2B C3B C4B -158.4(3)
C2B C3B C4B C5B -0.4(4)
C2B C3B C4B C19B -178.9(3)
C3B C4B C5B C28B 126.6(3)
C19B C4B C5B C28B -54.8(4)
C3B C4B C5B C6B -59.3(3)
C19B C4B C5B C6B 119.3(3)
C28B C5B C6B C7B -118.7(3)
C4B C5B C6B C7B 67.0(3)
C28B C5B C6B C33B 64.5(3)
C4B C5B C6B C33B -109.9(3)
C33B C6B C7B C1B 168.8(3)
C5B C6B C7B C1B -7.8(4)
C33B C6B C7B C35B -12.6(4)
C5B C6B C7B C35B 170.8(2)
C2B C1B C7B C6B -36.3(4)
C8B C1B C7B C6B 145.6(3)
C2B C1B C7B C35B 145.0(3)
C8B C1B C7B C35B -33.0(3)
C2B C1B C8B N9B 113(3)
C7B C1B C8B N9B -69(3)
C1B C2B C10B C11B -149.4(3)
C3B C2B C10B C11B 36.8(4)
C1B C2B C10B C15B 37.4(4)
C3B C2B C10B C15B -136.5(3)
C15B C10B C11B C12B 0.2(4)
C2B C10B C11B C12B -173.4(3)
C10B C11B C12B C13B 2.2(4)
C18B N16B C13B C14B 164.1(3)
C17B N16B C13B C14B 8.3(4)
C18B N16B C13B C12B -15.8(4)
C17B N16B C13B C12B -171.6(3)
C11B C12B C13B N16B 176.9(3)
C11B C12B C13B C14B -3.0(4)
N16B C13B C14B C15B -178.4(3)
C12B C13B C14B C15B 1.6(4)
C13B C14B C15B C10B 0.8(4)
C11B C10B C15B C14B -1.7(4)
C2B C10B C15B C14B 171.9(3)
C3B C4B C19B C24B -22.9(4)
C5B C4B C19B C24B 158.6(3)
C3B C4B C19B C20B 156.2(3)
C5B C4B C19B C20B -22.3(4)
C24B C19B C20B C21B -2.1(4)
C4B C19B C20B C21B 178.7(3)
C19B C20B C21B C22B -1.3(5)
C27B N25B C22B C21B -159.4(3)
C26B N25B C22B C21B -2.3(4)
C27B N25B C22B C23B 23.7(4)
C26B N25B C22B C23B -179.2(3)
C20B C21B C22B N25B -172.8(3)
C20B C21B C22B C23B 4.2(4)
N25B C22B C23B C24B 173.2(3)
C21B C22B C23B C24B -3.8(5)
C22B C23B C24B C19B 0.5(5)
C20B C19B C24B C23B 2.5(5)
C4B C19B C24B C23B -178.4(3)
C4B C5B C28B C31B 177.5(2)
C6B C5B C28B C31B 3.8(4)
C4B C5B C28B C29B -2.3(4)
C6B C5B C28B C29B -176.0(2)
C5B C28B C29B N30B -150(8)
C31B C28B C29B N30B 30(8)
C5B C28B C31B N32B 21(7)
C29B C28B C31B N32B -159(7)
C7B C6B C33B N34B -153(3)
C5B C6B C33B N34B 24(3)
C6B C7B C35B C40B 142.4(3)
C1B C7B C35B C40B -39.0(4)
C6B C7B C35B C36B -38.1(4)
C1B C7B C35B C36B 140.6(3)
C40B C35B C36B C37B -1.2(4)
C7B C35B C36B C37B 179.3(3)
C35B C36B C37B C38B 0.3(4)
C42B N41B C38B C39B -179.5(3)
C43B N41B C38B C39B 6.9(4)
C42B N41B C38B C37B 1.1(4)
C43B N41B C38B C37B -172.6(3)
C36B C37B C38B N41B 179.9(3)
C36B C37B C38B C39B 0.4(4)
N41B C38B C39B C40B -179.7(3)
C37B C38B C39B C40B -0.2(4)
C38B C39B C40B C35B -0.7(4)
C36B C35B C40B C39B 1.4(4)
C7B C35B C40B C39B -179.0(3)
